data_7109504
loop_
_publ_author_name
'Jun-Liang Liu'
'Yan-Cong Chen'
'Quan-Wen Li'
'Silvia Gomez-Coca'
'Daniel Aravena'
'Eliseo Ruiz'
'Wei-Quan Lin'
'Ji-Dong Leng'
'Ming-Liang Tong'

_publ_section_title
;
 Two 3d-4f nanomagnets formed via a two-step in situ reaction of
 picolinaldehyde
;
_journal_name_full Chem.Commun.
_journal_page_first 6549
_journal_paper_doi 10.1039/c3cc43200a
_journal_volume 49
_journal_year 2013
_chemical_formula_sum 'C52 H83 Cu7 Dy2 N10 O52.5'
_chemical_formula_weight 2458.06
_chemical_name_systematic
;
?
;
_space_group_IT_number 2
_symmetry_cell_setting triclinic
_symmetry_space_group_name_Hall '-P 1'
_symmetry_space_group_name_H-M 'P -1'
_atom_sites_solution_hydrogens geom
_atom_sites_solution_primary direct
_atom_sites_solution_secondary difmap
_audit_creation_method SHELXL-97
_cell_angle_alpha 99.682(2)
_cell_angle_beta 102.582(2)
_cell_angle_gamma 105.718(3)
_cell_formula_units_Z 2
_cell_length_a 11.6017(10)
_cell_length_b 12.0819(9)
_cell_length_c 15.5313(11)
_cell_measurement_temperature 298(2)
_cell_volume 1984.6(3)
_computing_cell_refinement 'PROCESS-AUTO (Rigaku, 1998)'
_computing_data_collection 'PROCESS-AUTO (Rigaku, 1998)'
_computing_data_reduction 'PROCESS-AUTO (Rigaku, 1998)'
_computing_molecular_graphics 'Bruker SHELXTL'
_computing_publication_material 'Bruker SHELXTL'
_computing_structure_refinement 'SHELXL-97 (Sheldrick, 1997)'
_computing_structure_solution 'SHELXS-97 (Sheldrick, 1990)'
_diffrn_ambient_temperature 298(2)
_diffrn_measured_fraction_theta_full 0.956
_diffrn_measured_fraction_theta_max 0.956
_diffrn_measurement_device_type 'Rigaku R-AXIS SPIDE IP'
_diffrn_measurement_method 'phi and omega scans'
_diffrn_radiation_monochromator graphite
_diffrn_radiation_source 'fine-focus sealed tube'
_diffrn_radiation_type MoK\a
_diffrn_radiation_wavelength 0.71073
_diffrn_reflns_av_R_equivalents 0.1192
_diffrn_reflns_av_sigmaI/netI 0.1323
_diffrn_reflns_limit_h_max 14
_diffrn_reflns_limit_h_min -14
_diffrn_reflns_limit_k_max 14
_diffrn_reflns_limit_k_min -12
_diffrn_reflns_limit_l_max 19
_diffrn_reflns_limit_l_min -18
_diffrn_reflns_number 15328
_diffrn_reflns_theta_full 26.00
_diffrn_reflns_theta_max 26.00
_diffrn_reflns_theta_min 3.01
_exptl_absorpt_coefficient_mu 7.620
_exptl_absorpt_correction_T_max 0.7019
_exptl_absorpt_correction_T_min 0.6578
_exptl_absorpt_correction_type multi-scan
_exptl_absorpt_process_details '(ABSCOR; Higashi, 1995)'
_exptl_crystal_colour blue
_exptl_crystal_density_diffrn 4.113
_exptl_crystal_density_method 'not measured'
_exptl_crystal_description trip
_exptl_crystal_F_000 2440
_exptl_crystal_size_max 0.06
_exptl_crystal_size_mid 0.05
_exptl_crystal_size_min 0.05
_platon_squeeze_details
;
;
_refine_diff_density_max 1.442
_refine_diff_density_min -1.077
_refine_diff_density_rms 0.223
_refine_ls_extinction_method none
_refine_ls_goodness_of_fit_ref 1.085
_refine_ls_hydrogen_treatment constr
_refine_ls_matrix_type full
_refine_ls_number_parameters 524
_refine_ls_number_reflns 7458
_refine_ls_number_restraints 24
_refine_ls_restrained_S_all 1.086
_refine_ls_R_factor_all 0.1724
_refine_ls_R_factor_gt 0.1141
_refine_ls_shift/su_max 0.000
_refine_ls_shift/su_mean 0.000
_refine_ls_structure_factor_coef Fsqd
_refine_ls_weighting_details 'calc w=1/[\s^2^(Fo^2^)+(0.0542P)^2^+67.4019P] where P=(Fo^2^+2Fc^2^)/3'
_refine_ls_weighting_scheme calc
_refine_ls_wR_factor_gt 0.2386
_refine_ls_wR_factor_ref 0.2636
_reflns_number_gt 4617
_reflns_number_total 7458
_reflns_threshold_expression >2sigma(I)
_cod_data_source_file c3cc43200a.txt
_cod_data_source_block 2_[Dy2Cu7]
_cod_depositor_comments
;
The following automatic conversions were performed:

'_refine_ls_hydrogen_treatment' value 'CONSTR' changed to 'constr'
according to the built-in table from CIF Core dictionary named
'cif_core.dic' version 2.4.1 from 2010-06-29.

Automatic conversion script
Id: cif_fix_values 1891 2012-01-12 08:04:46Z andrius 
;
_cod_original_sg_symbol_H-M P-1
_cod_original_formula_sum 'C52 H83 Cu7 Dy2 N10 O52.50'
_cod_database_code 7109504

loop_
_symmetry_equiv_pos_as_xyz
'x, y, z'
'-x, -y, -z'

loop_
_atom_site_label
_atom_site_type_symbol
_atom_site_fract_x
_atom_site_fract_y
_atom_site_fract_z
_atom_site_U_iso_or_equiv
_atom_site_adp_type
_atom_site_occupancy
_atom_site_symmetry_multiplicity
_atom_site_calc_flag
_atom_site_refinement_flags
Dy1 Dy 0.23762(9) 0.31798(8) 0.30982(6) 0.0417(3) Uani 1 1 d .
Cu1 Cu 0.5188(3) 0.2645(2) 0.22836(16) 0.0552(7) Uani 1 1 d .
Cu2 Cu 0.2925(3) 0.3014(2) 0.09205(16) 0.0623(8) Uani 1 1 d .
Cu3 Cu 0.2565(2) 0.5766(2) 0.45814(15) 0.0483(6) Uani 1 1 d .
Cu4 Cu 0.5000 0.5000 0.5000 0.0424(8) Uani 1 2 d S
O1 O 0.3163(10) 0.4434(11) 0.4717(8) 0.042(3) Uani 1 1 d .
O2 O 0.4430(13) 0.4458(13) 0.3313(8) 0.056(4) Uani 1 1 d .
O3 O 0.5266(15) 0.4252(12) 0.2158(9) 0.061(4) Uani 1 1 d .
O4 O 0.1815(13) 0.4888(13) 0.3346(8) 0.057(4) Uani 1 1 d .
O5 O 0.2252(14) 0.3841(12) 0.1746(8) 0.056(4) Uani 1 1 d .
O6 O 0.3337(13) 0.2222(11) 0.1920(8) 0.055(4) Uani 1 1 d .
O7 O 0.1029(15) 0.2209(14) 0.3920(10) 0.070(4) Uani 1 1 d .
O8 O 0.0186(14) 0.2400(16) 0.2105(11) 0.085(5) Uani 1 1 d .
O9 O 0.079(2) 0.147(2) 0.0298(15) 0.118(7) Uani 1 1 d U
O10 O -0.089(4) 0.183(4) -0.002(3) 0.223(18) Uani 1 1 d U
O11 O 0.003(4) 0.150(4) -0.100(3) 0.216(15) Uani 1 1 d U
O12 O 0.4823(12) 0.6549(11) 0.4841(8) 0.047(3) Uani 1 1 d .
O13 O 0.6415(13) 0.7741(10) 0.6078(8) 0.049(3) Uani 1 1 d .
O14 O 0.7008(15) 0.3107(13) 0.2702(11) 0.067(4) Uani 1 1 d .
O15 O 0.5281(17) 0.2016(16) 0.0872(12) 0.081(5) Uani 1 1 d .
O16 O 0.353(2) 0.2216(19) 0.0050(12) 0.103(7) Uani 1 1 d .
O17 O 0.1727(17) 0.0909(12) 0.2229(10) 0.072(5) Uani 1 1 d .
O18 O 0.3068(14) 0.6506(11) 0.5870(8) 0.054(4) Uani 1 1 d .
O19 O 0.1843(12) 0.5644(12) 0.2041(8) 0.050(3) Uani 1 1 d .
N1 N 0.2561(19) 0.4150(18) 0.0195(13) 0.071(5) Uani 1 1 d .
N1W N -0.204(2) -0.241(3) 0.3795(16) 0.090(7) Uani 1 1 d .
N2 N 0.1886(18) 0.6945(14) 0.4158(10) 0.058(5) Uani 1 1 d .
N3 N 0.482(2) 0.0994(17) 0.2459(10) 0.062(5) Uani 1 1 d .
N4 N -0.005(3) 0.169(3) -0.021(2) 0.110(9) Uani 1 1 d U
C1 C 0.285(3) 0.427(3) -0.0592(16) 0.085(9) Uani 1 1 d .
H1A H 0.3201 0.3755 -0.0873 0.102 Uiso 1 1 calc R
C2 C 0.264(3) 0.516(3) -0.096(2) 0.104(10) Uani 1 1 d .
H2A H 0.2871 0.5233 -0.1487 0.125 Uiso 1 1 calc R
C3 C 0.209(3) 0.597(3) -0.0611(18) 0.082(8) Uani 1 1 d .
H3A H 0.1965 0.6577 -0.0875 0.099 Uiso 1 1 calc R
C4 C 0.176(3) 0.577(3) 0.0153(18) 0.091(9) Uani 1 1 d .
H4A H 0.1381 0.6268 0.0417 0.110 Uiso 1 1 calc R
C5 C 0.197(2) 0.485(2) 0.0579(15) 0.068(6) Uani 1 1 d .
C6 C 0.161(2) 0.4574(19) 0.1402(11) 0.051(5) Uani 1 1 d .
H6A H 0.0715 0.4143 0.1224 0.062 Uiso 1 1 calc R
C7 C 0.126(2) 0.5427(18) 0.2744(11) 0.049(5) Uani 1 1 d .
H7A H 0.0391 0.4927 0.2461 0.059 Uiso 1 1 calc R
C8 C 0.1269(19) 0.666(2) 0.3254(14) 0.056(5) Uani 1 1 d .
C9 C 0.069(2) 0.735(2) 0.2814(17) 0.073(7) Uani 1 1 d .
H9A H 0.0269 0.7105 0.2197 0.087 Uiso 1 1 calc R
C10 C 0.075(3) 0.840(2) 0.3315(18) 0.083(8) Uani 1 1 d .
H10A H 0.0403 0.8903 0.3032 0.099 Uiso 1 1 calc R
C11 C 0.132(2) 0.875(2) 0.4234(18) 0.076(7) Uani 1 1 d .
H11A H 0.1334 0.9463 0.4588 0.091 Uiso 1 1 calc R
C12 C 0.185(2) 0.8014(19) 0.4590(16) 0.062(6) Uani 1 1 d .
H12A H 0.2243 0.8260 0.5210 0.074 Uiso 1 1 calc R
C13 C 0.562(2) 0.048(2) 0.2805(13) 0.069(7) Uani 1 1 d .
H13A H 0.6458 0.0937 0.3004 0.083 Uiso 1 1 calc R
C14 C 0.531(3) -0.068(2) 0.2895(15) 0.071(7) Uani 1 1 d .
H14A H 0.5915 -0.1007 0.3119 0.086 Uiso 1 1 calc R
C15 C 0.407(3) -0.131(2) 0.2637(18) 0.080(8) Uani 1 1 d .
H15A H 0.3820 -0.2079 0.2702 0.096 Uiso 1 1 calc R
C16 C 0.317(3) -0.081(2) 0.2275(16) 0.076(7) Uani 1 1 d .
H16A H 0.2326 -0.1242 0.2070 0.092 Uiso 1 1 calc R
C17 C 0.363(3) 0.042(3) 0.2241(15) 0.074(7) Uani 1 1 d .
C18 C 0.273(2) 0.1013(19) 0.1780(17) 0.065(6) Uani 1 1 d .
H18A H 0.2387 0.0635 0.1129 0.079 Uiso 1 1 calc R
C19 C 0.491(2) 0.4879(18) 0.2734(13) 0.052(5) Uani 1 1 d .
C20 C 0.496(2) 0.612(2) 0.2656(16) 0.075(7) Uani 1 1 d .
H20A H 0.5477 0.6357 0.2269 0.113 Uiso 1 1 calc R
H20B H 0.5313 0.6648 0.3248 0.113 Uiso 1 1 calc R
H20C H 0.4138 0.6131 0.2402 0.113 Uiso 1 1 calc R
C21 C 0.451(3) 0.197(2) 0.0117(18) 0.083(9) Uani 1 1 d .
C22 C 0.491(4) 0.161(3) -0.072(2) 0.140(15) Uani 1 1 d .
H22A H 0.5230 0.2303 -0.0935 0.210 Uiso 1 1 calc R
H22B H 0.4204 0.1060 -0.1187 0.210 Uiso 1 1 calc R
H22C H 0.5544 0.1252 -0.0577 0.210 Uiso 1 1 calc R
C23 C 0.246(2) 0.6435(18) 0.6452(13) 0.053(5) Uani 1 1 d .
C24 C 0.108(2) 0.590(3) 0.6154(18) 0.092(9) Uani 1 1 d .
H24A H 0.0739 0.6140 0.6638 0.138 Uiso 1 1 calc R
H24B H 0.0860 0.5051 0.6000 0.138 Uiso 1 1 calc R
H24C H 0.0743 0.6158 0.5632 0.138 Uiso 1 1 calc R
C25 C 0.556(2) 0.7578(18) 0.5377(12) 0.053(5) Uani 1 1 d .
C26 C 0.528(2) 0.8657(19) 0.5121(13) 0.060(6) Uani 1 1 d .
H26A H 0.6050 0.9275 0.5210 0.089 Uiso 1 1 calc R
H26B H 0.4811 0.8930 0.5497 0.089 Uiso 1 1 calc R
H26C H 0.4809 0.8447 0.4494 0.089 Uiso 1 1 calc R
O1W O -0.212(2) -0.340(2) 0.3970(16) 0.120(8) Uani 1 1 d .
O2W O -0.187(3) -0.157(2) 0.4400(16) 0.140(10) Uani 1 1 d .
O3W O -0.211(2) -0.229(2) 0.2997(16) 0.128(8) Uani 1 1 d .

loop_
_atom_site_aniso_label
_atom_site_aniso_U_11
_atom_site_aniso_U_22
_atom_site_aniso_U_33
_atom_site_aniso_U_23
_atom_site_aniso_U_13
_atom_site_aniso_U_12
Dy1 0.0466(5) 0.0374(5) 0.0362(5) 0.0067(4) 0.0064(4) 0.0107(4)
Cu1 0.0734(19) 0.0473(15) 0.0429(14) 0.0036(11) 0.0138(12) 0.0224(13)
Cu2 0.092(2) 0.0599(17) 0.0367(13) 0.0092(12) 0.0152(13) 0.0300(16)
Cu3 0.0583(16) 0.0464(14) 0.0396(13) 0.0050(10) 0.0074(11) 0.0241(12)
Cu4 0.049(2) 0.0350(17) 0.0391(17) 0.0035(13) 0.0080(14) 0.0127(15)
O1 0.022(6) 0.049(8) 0.046(7) 0.004(6) 0.002(5) 0.008(5)
O2 0.063(9) 0.066(9) 0.033(7) 0.001(6) 0.013(6) 0.019(8)
O3 0.111(13) 0.047(8) 0.045(8) 0.009(6) 0.043(8) 0.040(8)
O4 0.069(10) 0.071(10) 0.026(6) 0.013(6) 0.009(6) 0.017(8)
O5 0.087(11) 0.051(8) 0.036(7) 0.017(6) 0.019(7) 0.028(8)
O6 0.074(10) 0.038(7) 0.035(7) -0.006(6) 0.005(6) 0.007(7)
O7 0.076(11) 0.066(10) 0.063(10) 0.014(8) 0.020(8) 0.015(9)
O8 0.052(10) 0.101(13) 0.065(10) 0.023(9) -0.023(8) -0.006(9)
O9 0.122(14) 0.109(14) 0.101(12) 0.047(11) -0.006(11) 0.021(11)
O10 0.22(2) 0.22(2) 0.24(3) 0.046(17) 0.057(18) 0.106(19)
O11 0.22(2) 0.25(2) 0.165(19) 0.093(17) 0.056(16) 0.028(16)
O12 0.062(9) 0.040(7) 0.046(7) 0.014(6) 0.011(6) 0.029(7)
O13 0.066(9) 0.029(7) 0.043(8) 0.002(6) 0.013(7) 0.006(6)
O14 0.084(12) 0.058(9) 0.077(11) 0.020(8) 0.036(9) 0.038(9)
O15 0.096(14) 0.086(13) 0.066(11) 0.006(9) 0.014(10) 0.047(11)
O16 0.16(2) 0.110(16) 0.061(11) 0.016(10) 0.038(12) 0.082(16)
O17 0.106(14) 0.035(8) 0.058(9) 0.000(7) 0.014(9) 0.009(8)
O18 0.079(11) 0.044(8) 0.039(7) 0.003(6) 0.021(7) 0.018(7)
O19 0.052(8) 0.057(9) 0.036(7) 0.006(6) 0.006(6) 0.016(7)
N1 0.080(15) 0.072(13) 0.071(13) 0.030(11) 0.021(11) 0.032(11)
N1W 0.076(16) 0.11(2) 0.061(15) 0.018(15) 0.008(12) 0.005(15)
N2 0.097(15) 0.040(9) 0.037(9) 0.009(7) 0.019(9) 0.021(9)
N3 0.078(14) 0.078(13) 0.028(9) -0.007(8) 0.011(9) 0.036(12)
N4 0.110(16) 0.119(17) 0.087(14) 0.035(13) 0.014(13) 0.017(13)
C1 0.14(3) 0.10(2) 0.060(15) 0.049(15) 0.065(17) 0.061(19)
C2 0.12(3) 0.11(3) 0.10(2) 0.05(2) 0.06(2) 0.04(2)
C3 0.09(2) 0.11(2) 0.085(18) 0.049(16) 0.025(15) 0.084(19)
C4 0.10(2) 0.10(2) 0.066(17) 0.027(15) 0.006(15) 0.025(18)
C5 0.081(18) 0.061(15) 0.052(13) 0.002(11) 0.006(12) 0.027(13)
C6 0.066(14) 0.074(14) 0.017(8) 0.001(8) 0.000(8) 0.042(12)
C7 0.059(13) 0.061(13) 0.024(9) 0.014(9) 0.001(8) 0.019(11)
C8 0.044(12) 0.067(14) 0.060(13) 0.008(11) 0.019(10) 0.025(11)
C9 0.082(18) 0.072(16) 0.069(15) 0.002(12) 0.003(13) 0.056(15)
C10 0.12(2) 0.082(19) 0.077(18) 0.045(15) 0.027(16) 0.061(18)
C11 0.075(18) 0.049(14) 0.093(19) 0.008(13) 0.005(14) 0.024(13)
C12 0.068(16) 0.050(13) 0.066(14) 0.014(11) 0.012(12) 0.021(12)
C13 0.069(16) 0.081(18) 0.033(11) -0.023(11) -0.001(10) 0.020(14)
C14 0.12(2) 0.048(14) 0.051(13) 0.013(11) 0.010(14) 0.045(15)
C15 0.12(3) 0.055(16) 0.090(19) 0.041(14) 0.036(18) 0.044(17)
C16 0.11(2) 0.048(14) 0.069(16) 0.005(12) 0.035(15) 0.029(15)
C17 0.08(2) 0.09(2) 0.048(13) 0.014(13) 0.019(13) 0.028(16)
C18 0.066(16) 0.044(13) 0.068(15) 0.010(11) 0.006(12) 0.001(11)
C19 0.067(15) 0.053(13) 0.037(11) 0.013(9) 0.006(10) 0.023(11)
C20 0.090(19) 0.082(18) 0.067(15) 0.028(13) 0.025(14) 0.041(15)
C21 0.15(3) 0.057(15) 0.068(18) 0.016(13) 0.056(19) 0.057(18)
C22 0.21(4) 0.15(3) 0.08(2) 0.01(2) 0.08(3) 0.06(3)
C23 0.073(15) 0.052(12) 0.030(10) -0.002(9) 0.004(10) 0.027(11)
C24 0.042(14) 0.13(2) 0.080(18) -0.002(16) 0.027(13) -0.005(15)
C25 0.075(15) 0.052(13) 0.028(10) 0.002(9) 0.014(10) 0.022(11)
C26 0.081(17) 0.056(13) 0.047(12) 0.027(10) 0.010(11) 0.028(12)
O1W 0.16(2) 0.091(16) 0.132(19) 0.064(15) 0.059(16) 0.050(16)
O2W 0.24(3) 0.088(16) 0.089(16) 0.002(13) 0.047(18) 0.053(18)
O3W 0.14(2) 0.13(2) 0.099(17) 0.057(15) 0.025(15) 0.009(16)

loop_
_atom_type_symbol
_atom_type_description
_atom_type_scat_dispersion_real
_atom_type_scat_dispersion_imag
_atom_type_scat_source
C C 0.0033 0.0016 'International Tables Vol C Tables 4.2.6.8 and 6.1.1.4'
H H 0.0000 0.0000 'International Tables Vol C Tables 4.2.6.8 and 6.1.1.4'
N N 0.0061 0.0033 'International Tables Vol C Tables 4.2.6.8 and 6.1.1.4'
O O 0.0106 0.0060 'International Tables Vol C Tables 4.2.6.8 and 6.1.1.4'
Cu Cu 0.3201 1.2651 'International Tables Vol C Tables 4.2.6.8 and 6.1.1.4'
Dy Dy -0.1892 4.4098 'International Tables Vol C Tables 4.2.6.8 and 6.1.1.4'

loop_
_geom_angle_atom_site_label_1
_geom_angle_atom_site_label_2
_geom_angle_atom_site_label_3
_geom_angle
_geom_angle_site_symmetry_1
_geom_angle_site_symmetry_3
O13 Dy1 O4 138.0(4) 2_666 .
O13 Dy1 O5 137.1(5) 2_666 .
O4 Dy1 O5 73.6(4) . .
O13 Dy1 O2 78.0(5) 2_666 .
O4 Dy1 O2 86.5(5) . .
O5 Dy1 O2 76.2(5) . .
O13 Dy1 O7 77.0(5) 2_666 .
O4 Dy1 O7 93.1(5) . .
O5 Dy1 O7 140.0(5) . .
O2 Dy1 O7 141.8(5) . .
O13 Dy1 O8 131.0(5) 2_666 .
O4 Dy1 O8 80.5(6) . .
O5 Dy1 O8 69.8(5) . .
O2 Dy1 O8 145.8(5) . .
O7 Dy1 O8 70.8(5) . .
O13 Dy1 O1 73.9(4) 2_666 .
O4 Dy1 O1 64.2(4) . .
O5 Dy1 O1 127.6(4) . .
O2 Dy1 O1 71.8(4) . .
O7 Dy1 O1 73.8(5) . .
O8 Dy1 O1 127.6(5) . .
O13 Dy1 O6 76.2(4) 2_666 .
O4 Dy1 O6 135.0(4) . .
O5 Dy1 O6 63.3(4) . .
O2 Dy1 O6 71.7(4) . .
O7 Dy1 O6 128.3(5) . .
O8 Dy1 O6 95.8(5) . .
O1 Dy1 O6 136.6(4) . .
O13 Dy1 O17 70.7(5) 2_666 .
O4 Dy1 O17 147.7(5) . .
O5 Dy1 O17 93.3(5) . .
O2 Dy1 O17 119.6(5) . .
O7 Dy1 O17 77.9(5) . .
O8 Dy1 O17 67.3(6) . .
O1 Dy1 O17 138.6(4) . .
O6 Dy1 O17 51.6(5) . .
O13 Dy1 Cu3 106.9(3) 2_666 .
O4 Dy1 Cu3 31.1(3) . .
O5 Dy1 Cu3 99.3(3) . .
O2 Dy1 Cu3 75.9(3) . .
O7 Dy1 Cu3 84.3(4) . .
O8 Dy1 Cu3 105.5(5) . .
O1 Dy1 Cu3 33.2(3) . .
O6 Dy1 Cu3 146.0(3) . .
O17 Dy1 Cu3 162.2(4) . .
O14 Cu1 O3 91.4(6) . .
O14 Cu1 O6 177.1(6) . .
O3 Cu1 O6 87.8(6) . .
O14 Cu1 N3 97.5(7) . .
O3 Cu1 N3 169.7(7) . .
O6 Cu1 N3 83.0(7) . .
O14 Cu1 O15 88.9(7) . .
O3 Cu1 O15 94.4(6) . .
O6 Cu1 O15 93.9(6) . .
N3 Cu1 O15 90.9(6) . .
O16 Cu2 O5 176.7(7) . .
O16 Cu2 N1 94.4(8) . .
O5 Cu2 N1 82.7(7) . .
O16 Cu2 O6 99.1(7) . .
O5 Cu2 O6 83.9(5) . .
N1 Cu2 O6 164.9(7) . .
O4 Cu3 O18 170.3(6) . .
O4 Cu3 O1 84.3(6) . .
O18 Cu3 O1 95.3(5) . .
O4 Cu3 N2 83.3(6) . .
O18 Cu3 N2 97.5(6) . .
O1 Cu3 N2 167.2(6) . .
O4 Cu3 Dy1 38.9(4) . .
O18 Cu3 Dy1 140.5(4) . .
O1 Cu3 Dy1 45.6(3) . .
N2 Cu3 Dy1 121.8(5) . .
O1 Cu4 O1 180.000(2) . 2_666
O1 Cu4 O12 94.2(5) . 2_666
O1 Cu4 O12 85.8(5) 2_666 2_666
O1 Cu4 O12 85.8(5) . .
O1 Cu4 O12 94.2(5) 2_666 .
O12 Cu4 O12 180.0(7) 2_666 .
Cu3 O1 Cu4 108.2(6) . .
Cu3 O1 Dy1 101.2(5) . .
Cu4 O1 Dy1 106.1(5) . .
C19 O2 Dy1 128.8(13) . .
C19 O3 Cu1 117.3(13) . .
C7 O4 Cu3 118.0(12) . .
C7 O4 Dy1 130.8(11) . .
Cu3 O4 Dy1 110.1(6) . .
C6 O5 Cu2 116.2(10) . .
C6 O5 Dy1 130.7(11) . .
Cu2 O5 Dy1 112.2(6) . .
C18 O6 Cu1 113.1(13) . .
C18 O6 Cu2 118.7(12) . .
Cu1 O6 Cu2 105.7(7) . .
C18 O6 Dy1 102.7(13) . .
Cu1 O6 Dy1 115.9(5) . .
Cu2 O6 Dy1 100.4(6) . .
C25 O12 Cu4 123.7(12) . .
C25 O13 Dy1 143.8(12) . 2_666
C23 O14 Cu1 118.4(14) 2_666 .
C21 O15 Cu1 127.7(16) . .
C21 O16 Cu2 131.8(18) . .
C18 O17 Dy1 98.0(11) . .
C23 O18 Cu3 130.4(14) . .
C6 O19 C7 110.5(15) . .
C1 N1 C5 121(2) . .
C1 N1 Cu2 126.6(18) . .
C5 N1 Cu2 112.5(16) . .
O2W N1W O1W 119(3) . .
O2W N1W O3W 120(3) . .
O1W N1W O3W 120(3) . .
C8 N2 C12 111.1(18) . .
C8 N2 Cu3 115.8(13) . .
C12 N2 Cu3 133.1(14) . .
C17 N3 C13 119(2) . .
C17 N3 Cu1 113.4(18) . .
C13 N3 Cu1 127.5(19) . .
O10 N4 O9 124(4) . .
O10 N4 O11 123(4) . .
O9 N4 O11 111(4) . .
C2 C1 N1 119(3) . .
C2 C1 H1A 120.4 . .
N1 C1 H1A 120.4 . .
C1 C2 C3 125(3) . .
C1 C2 H2A 117.3 . .
C3 C2 H2A 117.3 . .
C4 C3 C2 113(3) . .
C4 C3 H3A 123.5 . .
C2 C3 H3A 123.5 . .
C3 C4 C5 124(3) . .
C3 C4 H4A 117.9 . .
C5 C4 H4A 117.9 . .
N1 C5 C4 117(2) . .
N1 C5 C6 116(2) . .
C4 C5 C6 127(2) . .
O5 C6 O19 113.0(14) . .
O5 C6 C5 109.4(16) . .
O19 C6 C5 109.1(18) . .
O5 C6 H6A 108.4 . .
O19 C6 H6A 108.4 . .
C5 C6 H6A 108.4 . .
O4 C7 O19 115.0(16) . .
O4 C7 C8 110.3(15) . .
O19 C7 C8 106.0(16) . .
O4 C7 H7A 108.5 . .
O19 C7 H7A 108.5 . .
C8 C7 H7A 108.5 . .
N2 C8 C9 125(2) . .
N2 C8 C7 112.5(17) . .
C9 C8 C7 122.0(18) . .
C10 C9 C8 117(2) . .
C10 C9 H9A 121.3 . .
C8 C9 H9A 121.3 . .
C9 C10 C11 122(2) . .
C9 C10 H10A 119.2 . .
C11 C10 H10A 119.2 . .
C12 C11 C10 116(2) . .
C12 C11 H11A 122.0 . .
C10 C11 H11A 122.0 . .
C11 C12 N2 128(2) . .
C11 C12 H12A 115.8 . .
N2 C12 H12A 115.8 . .
N3 C13 C14 125(2) . .
N3 C13 H13A 117.5 . .
C14 C13 H13A 117.5 . .
C15 C14 C13 116(2) . .
C15 C14 H14A 121.8 . .
C13 C14 H14A 121.8 . .
C14 C15 C16 121(2) . .
C14 C15 H15A 119.4 . .
C16 C15 H15A 119.4 . .
C15 C16 C17 116(3) . .
C15 C16 H16A 122.0 . .
C17 C16 H16A 122.0 . .
N3 C17 C16 122(3) . .
N3 C17 C18 117(2) . .
C16 C17 C18 120(2) . .
O6 C18 O17 106.6(18) . .
O6 C18 C17 110(2) . .
O17 C18 C17 107.9(19) . .
O6 C18 H18A 110.7 . .
O17 C18 H18A 110.7 . .
C17 C18 H18A 110.7 . .
O2 C19 O3 121.9(19) . .
O2 C19 C20 119.5(19) . .
O3 C19 C20 118.4(19) . .
C19 C20 H20A 109.5 . .
C19 C20 H20B 109.5 . .
H20A C20 H20B 109.5 . .
C19 C20 H20C 109.5 . .
H20A C20 H20C 109.5 . .
H20B C20 H20C 109.5 . .
O16 C21 O15 125(2) . .
O16 C21 C22 120(3) . .
O15 C21 C22 115(3) . .
C21 C22 H22A 109.5 . .
C21 C22 H22B 109.5 . .
H22A C22 H22B 109.5 . .
C21 C22 H22C 109.5 . .
H22A C22 H22C 109.5 . .
H22B C22 H22C 109.5 . .
O18 C23 O14 121(2) . 2_666
O18 C23 C24 120.3(18) . .
O14 C23 C24 119(2) 2_666 .
C23 C24 H24A 109.5 . .
C23 C24 H24B 109.5 . .
H24A C24 H24B 109.5 . .
C23 C24 H24C 109.5 . .
H24A C24 H24C 109.5 . .
H24B C24 H24C 109.5 . .
O13 C25 O12 126.7(19) . .
O13 C25 C26 118.0(18) . .
O12 C25 C26 115.1(18) . .
C25 C26 H26A 109.5 . .
C25 C26 H26B 109.5 . .
H26A C26 H26B 109.5 . .
C25 C26 H26C 109.5 . .
H26A C26 H26C 109.5 . .
H26B C26 H26C 109.5 . .

loop_
_geom_bond_atom_site_label_1
_geom_bond_atom_site_label_2
_geom_bond_distance
_geom_bond_site_symmetry_2
Dy1 O13 2.320(14) 2_666
Dy1 O4 2.325(15) .
Dy1 O5 2.359(12) .
Dy1 O2 2.379(15) .
Dy1 O7 2.414(16) .
Dy1 O8 2.496(14) .
Dy1 O1 2.534(11) .
Dy1 O6 2.609(13) .
Dy1 O17 2.667(13) .
Dy1 Cu3 3.479(2) .
Cu1 O14 1.958(17) .
Cu1 O3 1.964(13) .
Cu1 O6 1.993(15) .
Cu1 N3 2.00(2) .
Cu1 O15 2.233(17) .
Cu2 O16 1.893(18) .
Cu2 O5 1.919(13) .
Cu2 N1 1.990(19) .
Cu2 O6 1.995(14) .
Cu3 O4 1.911(12) .
Cu3 O18 1.937(12) .
Cu3 O1 1.941(12) .
Cu3 N2 1.944(17) .
Cu4 O1 1.976(11) .
Cu4 O1 1.976(11) 2_666
Cu4 O12 1.986(12) 2_666
Cu4 O12 1.986(12) .
O2 C19 1.26(2) .
O3 C19 1.28(2) .
O4 C7 1.37(2) .
O5 C6 1.40(2) .
O6 C18 1.40(2) .
O9 N4 1.22(3) .
O10 N4 1.13(4) .
O11 N4 1.23(4) .
O12 C25 1.32(2) .
O13 C25 1.25(2) .
O13 Dy1 2.320(14) 2_666
O14 C23 1.28(2) 2_666
O15 C21 1.29(3) .
O16 C21 1.24(3) .
O17 C18 1.47(3) .
O18 C23 1.27(2) .
O19 C6 1.41(2) .
O19 C7 1.43(2) .
N1 C1 1.36(3) .
N1 C5 1.36(3) .
N1W O2W 1.20(3) .
N1W O1W 1.26(3) .
N1W O3W 1.26(3) .
N2 C8 1.37(3) .
N2 C12 1.37(3) .
N3 C17 1.30(3) .
N3 C13 1.32(3) .
C1 C2 1.35(4) .
C1 H1A 0.9300 .
C2 C3 1.40(4) .
C2 H2A 0.9300 .
C3 C4 1.36(3) .
C3 H3A 0.9300 .
C4 C5 1.44(3) .
C4 H4A 0.9300 .
C5 C6 1.49(3) .
C6 H6A 0.9800 .
C7 C8 1.56(3) .
C7 H7A 0.9800 .
C8 C9 1.39(3) .
C9 C10 1.34(3) .
C9 H9A 0.9300 .
C10 C11 1.37(3) .
C10 H10A 0.9300 .
C11 C12 1.34(3) .
C11 H11A 0.9300 .
C12 H12A 0.9300 .
C13 C14 1.39(3) .
C13 H13A 0.9300 .
C14 C15 1.36(4) .
C14 H14A 0.9300 .
C15 C16 1.40(3) .
C15 H15A 0.9300 .
C16 C17 1.45(3) .
C16 H16A 0.9300 .
C17 C18 1.54(3) .
C18 H18A 0.9800 .
C19 C20 1.50(3) .
C20 H20A 0.9600 .
C20 H20B 0.9600 .
C20 H20C 0.9600 .
C21 C22 1.51(3) .
C22 H22A 0.9600 .
C22 H22B 0.9600 .
C22 H22C 0.9600 .
C23 O14 1.28(2) 2_666
C23 C24 1.49(3) .
C24 H24A 0.9600 .
C24 H24B 0.9600 .
C24 H24C 0.9600 .
C25 C26 1.52(3) .
C26 H26A 0.9600 .
C26 H26B 0.9600 .
C26 H26C 0.9600 .

loop_
_platon_squeeze_void_nr
_platon_squeeze_void_average_x
_platon_squeeze_void_average_y
_platon_squeeze_void_average_z
_platon_squeeze_void_volume
_platon_squeeze_void_count_electrons
_platon_squeeze_void_content
1 0.190 0.963 0.803 73 27 ' '
2 0.810 0.037 0.197 73 27 ' '
